data_7022347
loop_
_publ_author_name
'Xiao, Xu-Qiong'
'Zhao, Hui'
'Luo, Jun'
'Xu, Zheng'
'Lai, Guo-Qiao'
'Li, Zhifang'

_publ_section_title
;
 Synthesis and characterization of heterocyclic disilylchalcogenides.
;
_journal_issue 11
_journal_name_full 'Dalton transactions (Cambridge, England : 2003)'
_journal_page_first 3994
_journal_page_last 4001
_journal_paper_doi 10.1039/c2dt32406g
_journal_volume 42
_journal_year 2013
_chemical_formula_sum 'C16 H48 Se Si8'
_chemical_formula_weight 544.22
_chemical_name_systematic
;
?
;
_space_group_IT_number 13
_symmetry_cell_setting monoclinic
_symmetry_space_group_name_Hall '-P 2yac'
_symmetry_space_group_name_H-M 'P 1 2/n 1'
_atom_sites_solution_hydrogens geom
_atom_sites_solution_primary direct
_atom_sites_solution_secondary difmap
_audit_creation_method SHELXL-97
_cell_angle_alpha 90.00
_cell_angle_beta 104.483(5)
_cell_angle_gamma 90.00
_cell_formula_units_Z 2
_cell_length_a 12.8893(6)
_cell_length_b 9.0602(3)
_cell_length_c 14.6504(7)
_cell_measurement_temperature 293(2)
_cell_volume 1656.50(13)
_computing_cell_refinement 'Bruker SAINT'
_computing_data_collection 'Bruker APEX2'
_computing_data_reduction 'Bruker SAINT'
_computing_molecular_graphics 'Bruker SHELXTL'
_computing_publication_material 'Bruker SHELXTL'
_computing_structure_refinement 'SHELXL-97 (Sheldrick, 2008)'
_computing_structure_solution 'SHELXS-97 (Sheldrick, 2008)'
_diffrn_ambient_temperature 293(2)
_diffrn_measured_fraction_theta_full 0.998
_diffrn_measured_fraction_theta_max 0.998
_diffrn_measurement_device_type 'Bruker APEX-II CCD'
_diffrn_measurement_method '\f and \w scans'
_diffrn_radiation_monochromator graphite
_diffrn_radiation_source 'fine-focus sealed tube'
_diffrn_radiation_type MoK\a
_diffrn_radiation_wavelength 0.71073
_diffrn_reflns_av_R_equivalents 0.0200
_diffrn_reflns_av_sigmaI/netI 0.0286
_diffrn_reflns_limit_h_max 16
_diffrn_reflns_limit_h_min -15
_diffrn_reflns_limit_k_max 11
_diffrn_reflns_limit_k_min -10
_diffrn_reflns_limit_l_max 17
_diffrn_reflns_limit_l_min -18
_diffrn_reflns_number 8157
_diffrn_reflns_theta_full 26.36
_diffrn_reflns_theta_max 26.36
_diffrn_reflns_theta_min 3.31
_exptl_absorpt_coefficient_mu 1.425
_exptl_absorpt_correction_T_max 0.808
_exptl_absorpt_correction_T_min 0.774
_exptl_absorpt_correction_type multi-scan
_exptl_absorpt_process_details sadabs
_exptl_crystal_colour colorless
_exptl_crystal_density_diffrn 1.091
_exptl_crystal_density_method 'not measured'
_exptl_crystal_description prism
_exptl_crystal_F_000 580
_exptl_crystal_size_max 0.20
_exptl_crystal_size_mid 0.15
_exptl_crystal_size_min 0.15
_refine_diff_density_max 0.633
_refine_diff_density_min -0.591
_refine_diff_density_rms 0.046
_refine_ls_extinction_method none
_refine_ls_goodness_of_fit_ref 1.044
_refine_ls_hydrogen_treatment constr
_refine_ls_matrix_type full
_refine_ls_number_parameters 122
_refine_ls_number_reflns 3381
_refine_ls_number_restraints 0
_refine_ls_restrained_S_all 1.044
_refine_ls_R_factor_all 0.0538
_refine_ls_R_factor_gt 0.0365
_refine_ls_shift/su_max 0.000
_refine_ls_shift/su_mean 0.000
_refine_ls_structure_factor_coef Fsqd
_refine_ls_weighting_details 'calc w=1/[\s^2^(Fo^2^)+(0.0397P)^2^+0.5283P] where P=(Fo^2^+2Fc^2^)/3'
_refine_ls_weighting_scheme calc
_refine_ls_wR_factor_gt 0.0828
_refine_ls_wR_factor_ref 0.0923
_reflns_number_gt 2654
_reflns_number_total 3381
_reflns_threshold_expression >2sigma(I)
_cod_data_source_file c2dt32406g.txt
_cod_data_source_block f111230a
_cod_depositor_comments
;
The following automatic conversions were performed:

'_symmetry_cell_setting' value 'Monoclinic' changed to 'monoclinic'
according to /home/saulius/struct/CIF-dictionaries/cif_core.dic
dictionary named 'cif_core.dic' version 2.4.2 from 2011-04-26.

Automatic conversion script
Id: cif_fix_values 1891 2012-01-12 08:04:46Z andrius 
;
_cod_original_cell_volume 1656.50(12)
_cod_original_sg_symbol_H-M P2/n
_cod_database_code 7022347

loop_
_symmetry_equiv_pos_as_xyz
'x, y, z'
'-x+1/2, y, -z+1/2'
'-x, -y, -z'
'x-1/2, -y, z-1/2'

loop_
_atom_site_label
_atom_site_type_symbol
_atom_site_fract_x
_atom_site_fract_y
_atom_site_fract_z
_atom_site_U_iso_or_equiv
_atom_site_adp_type
_atom_site_occupancy
_atom_site_symmetry_multiplicity
_atom_site_calc_flag
_atom_site_refinement_flags
Se1 Se 0.2500 0.11345(4) 0.2500 0.06649(16) Uani 1 2 d S
Si1 Si 0.32003(5) 0.26776(7) 0.15444(4) 0.04461(17) Uani 1 1 d .
Si2 Si 0.27255(6) 0.51257(8) 0.17746(5) 0.05145(19) Uani 1 1 d .
Si4 Si 0.50607(6) 0.23411(9) 0.19917(6) 0.0615(2) Uani 1 1 d .
Si3 Si 0.24416(7) 0.17844(9) 0.00184(5) 0.0647(2) Uani 1 1 d .
C6 C 0.5680(3) 0.3232(5) 0.1105(3) 0.1149(14) Uani 1 1 d .
H6A H 0.6443 0.3110 0.1295 0.172 Uiso 1 1 calc R
H6B H 0.5508 0.4265 0.1063 0.172 Uiso 1 1 calc R
H6C H 0.5405 0.2778 0.0500 0.172 Uiso 1 1 calc R
C7 C 0.3859(3) 0.6446(3) 0.1796(3) 0.0914(11) Uani 1 1 d .
H7A H 0.4055 0.6397 0.1206 0.137 Uiso 1 1 calc R
H7B H 0.4464 0.6183 0.2299 0.137 Uiso 1 1 calc R
H7C H 0.3635 0.7432 0.1894 0.137 Uiso 1 1 calc R
C4 C 0.5394(3) 0.0332(4) 0.2071(3) 0.0947(11) Uani 1 1 d .
H4A H 0.6155 0.0210 0.2296 0.142 Uiso 1 1 calc R
H4B H 0.5156 -0.0109 0.1458 0.142 Uiso 1 1 calc R
H4C H 0.5042 -0.0137 0.2499 0.142 Uiso 1 1 calc R
C8 C 0.1542(3) 0.5749(4) 0.0824(2) 0.0953(11) Uani 1 1 d .
H8A H 0.1356 0.6741 0.0951 0.143 Uiso 1 1 calc R
H8B H 0.0944 0.5108 0.0809 0.143 Uiso 1 1 calc R
H8C H 0.1719 0.5715 0.0225 0.143 Uiso 1 1 calc R
C2 C 0.2866(4) 0.2907(5) -0.0889(2) 0.1394(19) Uani 1 1 d .
H2A H 0.3632 0.2868 -0.0779 0.209 Uiso 1 1 calc R
H2B H 0.2644 0.3912 -0.0853 0.209 Uiso 1 1 calc R
H2C H 0.2542 0.2519 -0.1504 0.209 Uiso 1 1 calc R
C1 C 0.2862(4) -0.0150(4) -0.0076(3) 0.1135(14) Uani 1 1 d .
H1A H 0.2560 -0.0505 -0.0704 0.170 Uiso 1 1 calc R
H1B H 0.2613 -0.0751 0.0366 0.170 Uiso 1 1 calc R
H1C H 0.3629 -0.0199 0.0061 0.170 Uiso 1 1 calc R
C5 C 0.5643(3) 0.3172(5) 0.3174(3) 0.1170(15) Uani 1 1 d .
H5A H 0.5305 0.2749 0.3627 0.176 Uiso 1 1 calc R
H5B H 0.5525 0.4219 0.3143 0.176 Uiso 1 1 calc R
H5C H 0.6399 0.2977 0.3360 0.176 Uiso 1 1 calc R
C3 C 0.0950(3) 0.1812(6) -0.0230(3) 0.141(2) Uani 1 1 d .
H3A H 0.0707 0.2813 -0.0231 0.211 Uiso 1 1 calc R
H3B H 0.0727 0.1263 0.0248 0.211 Uiso 1 1 calc R
H3C H 0.0649 0.1373 -0.0835 0.211 Uiso 1 1 calc R

loop_
_atom_site_aniso_label
_atom_site_aniso_U_11
_atom_site_aniso_U_22
_atom_site_aniso_U_33
_atom_site_aniso_U_23
_atom_site_aniso_U_13
_atom_site_aniso_U_12
Se1 0.0951(3) 0.0410(2) 0.0806(3) 0.000 0.0541(3) 0.000
Si1 0.0469(3) 0.0455(4) 0.0432(3) 0.0003(3) 0.0145(3) 0.0009(3)
Si2 0.0602(4) 0.0422(4) 0.0522(4) 0.0075(3) 0.0146(3) 0.0025(3)
Si4 0.0477(4) 0.0626(5) 0.0767(5) 0.0036(4) 0.0203(4) 0.0044(3)
Si3 0.0806(5) 0.0637(5) 0.0483(4) -0.0085(4) 0.0132(4) 0.0027(4)
C6 0.093(3) 0.104(3) 0.175(4) 0.035(3) 0.083(3) 0.010(2)
C7 0.105(3) 0.0577(19) 0.123(3) 0.0102(18) 0.051(2) -0.0158(18)
C4 0.083(2) 0.079(2) 0.122(3) 0.016(2) 0.026(2) 0.0260(19)
C8 0.112(3) 0.088(2) 0.073(2) 0.0147(18) 0.000(2) 0.040(2)
C2 0.232(6) 0.129(4) 0.064(2) 0.010(2) 0.048(3) -0.024(4)
C1 0.161(4) 0.079(3) 0.091(3) -0.027(2) 0.014(3) 0.013(3)
C5 0.069(2) 0.145(4) 0.115(3) -0.039(3) -0.017(2) 0.009(2)
C3 0.078(3) 0.201(5) 0.119(3) -0.073(4) -0.019(2) 0.009(3)

loop_
_atom_type_symbol
_atom_type_description
_atom_type_scat_dispersion_real
_atom_type_scat_dispersion_imag
_atom_type_scat_source
C C 0.0033 0.0016 'International Tables Vol C Tables 4.2.6.8 and 6.1.1.4'
H H 0.0000 0.0000 'International Tables Vol C Tables 4.2.6.8 and 6.1.1.4'
Si Si 0.0817 0.0704 'International Tables Vol C Tables 4.2.6.8 and 6.1.1.4'
Se Se -0.0929 2.2259 'International Tables Vol C Tables 4.2.6.8 and 6.1.1.4'

loop_
_geom_angle_atom_site_label_1
_geom_angle_atom_site_label_2
_geom_angle_atom_site_label_3
_geom_angle
_geom_angle_site_symmetry_1
_geom_angle_site_symmetry_3
Si1 Se1 Si1 105.72(4) 2 .
Se1 Si1 Si4 106.19(3) . .
Se1 Si1 Si2 109.18(3) . .
Si4 Si1 Si2 111.60(4) . .
Se1 Si1 Si3 103.59(3) . .
Si4 Si1 Si3 112.02(4) . .
Si2 Si1 Si3 113.63(4) . .
C8 Si2 C7 107.74(18) . .
C8 Si2 Si2 109.48(13) . 2
C7 Si2 Si2 110.66(12) . 2
C8 Si2 Si1 111.73(12) . .
C7 Si2 Si1 111.97(11) . .
Si2 Si2 Si1 105.27(2) 2 .
C5 Si4 C4 107.65(19) . .
C5 Si4 C6 109.2(2) . .
C4 Si4 C6 109.41(18) . .
C5 Si4 Si1 110.69(12) . .
C4 Si4 Si1 110.34(12) . .
C6 Si4 Si1 109.52(13) . .
C1 Si3 C2 108.7(2) . .
C1 Si3 C3 107.7(2) . .
C2 Si3 C3 109.0(2) . .
C1 Si3 Si1 109.74(12) . .
C2 Si3 Si1 111.40(14) . .
C3 Si3 Si1 110.15(13) . .

loop_
_geom_bond_atom_site_label_1
_geom_bond_atom_site_label_2
_geom_bond_distance
_geom_bond_site_symmetry_2
Se1 Si1 2.3155(7) 2
Se1 Si1 2.3155(7) .
Si1 Si4 2.3423(10) .
Si1 Si2 2.3475(10) .
Si1 Si3 2.3485(10) .
Si2 C8 1.877(3) .
Si2 C7 1.882(3) .
Si2 Si2 2.3398(14) 2
Si4 C5 1.866(4) .
Si4 C4 1.867(3) .
Si4 C6 1.870(3) .
Si3 C1 1.850(4) .
Si3 C2 1.861(4) .
Si3 C3 1.865(4) .
